data_2312107
loop_
_publ_author_name
'Biletzki, Tobias'
'G&#xf6;rls, Helmar'
'Imhof, Wolfgang'

_publ_section_title
;
 <i>rac</i>-1-(4-<i>tert</i>-Butyl-phen-yl)-5-ethyl-4-ferrocenyl-5-hy-droxy-1<i>H</i>-pyrrol-2(5<i>H</i>)-one.
;
_journal_coeditor_code JQ2026
_journal_issue 'Pt 4'
_journal_name_full 'Acta crystallographica. Section E, Crystallographic communications'
_journal_page_first 264
_journal_page_last 266
_journal_paper_doi 10.1107/S2056989023001858
_journal_volume 79
_journal_year 2023
_chemical_formula_iupac '[Fe (C5 H5) (C21 H24 N O2)]'
_chemical_formula_moiety 'C26 H29 Fe N O2'
_chemical_formula_sum 'C26 H29 Fe N O2'
_chemical_formula_weight 443.35
_chemical_name_systematic
;
<i>rac</i>-1-(4-<i>tert</i>-Butylphenyl)-5-ethyl-4-ferrocenyl-\
5-hydroxy-1<i>H</i>-pyrrol-2(5<i>H</i>)-one
;
_space_group_crystal_system monoclinic
_space_group_IT_number 14
_space_group_name_Hall '-P 2yn'
_space_group_name_H-M_alt 'P 1 21/n 1'
_atom_sites_solution_hydrogens mixed
_atom_sites_solution_primary direct
_atom_sites_solution_secondary difmap
_audit_creation_method SHELXL-2018/3
_cell_angle_alpha 90
_cell_angle_beta 101.242(2)
_cell_angle_gamma 90
_cell_formula_units_Z 4
_cell_length_a 15.7256(5)
_cell_length_b 7.0155(2)
_cell_length_c 20.0725(6)
_cell_measurement_reflns_used 12993
_cell_measurement_temperature 133(2)
_cell_measurement_theta_max 27.473
_cell_measurement_theta_min 2.641
_cell_volume 2171.97(11)
_computing_cell_refinement
;
DENZO (Otwinowski & Minor, 1997)
;
_computing_data_collection
;
COLLECT (Nonius 1998)
;
_computing_data_reduction
;
DENZO (Otwinowski & Minor, 1997)
;
_computing_molecular_graphics
;
ORTEP-3 for Windows (Farrugia, 2012)
;
_computing_publication_material
;
SHELXL2018/3 (Sheldrick, 2015)
;
_computing_structure_refinement
;
SHELXL2019/1 (Sheldrick, 2015)
;
_computing_structure_solution
;
SHELXS97 (Sheldrick, 2008)
;
_diffrn_ambient_temperature 133(2)
_diffrn_measured_fraction_theta_full 0.995
_diffrn_measured_fraction_theta_max 0.994
_diffrn_measurement_device_type 'Nonius KappaCCD'
_diffrn_measurement_method 'phi + omega - scans'
_diffrn_radiation_type MoK\a
_diffrn_radiation_wavelength 0.71073
_diffrn_reflns_av_R_equivalents 0.0833
_diffrn_reflns_av_unetI/netI 0.0845
_diffrn_reflns_limit_h_max 20
_diffrn_reflns_limit_h_min -20
_diffrn_reflns_limit_k_max 9
_diffrn_reflns_limit_k_min -8
_diffrn_reflns_limit_l_max 22
_diffrn_reflns_limit_l_min -26
_diffrn_reflns_number 12993
_diffrn_reflns_theta_full 25.242
_diffrn_reflns_theta_max 27.473
_diffrn_reflns_theta_min 2.641
_exptl_absorpt_coefficient_mu 0.717
_exptl_absorpt_correction_T_max 0.7456
_exptl_absorpt_correction_T_min 0.6934
_exptl_absorpt_correction_type multi-scan
_exptl_absorpt_process_details
;
(SADABS; Krause <i>et al.</i>,  2015)
;
_exptl_crystal_colour red-brown
_exptl_crystal_density_diffrn 1.356
_exptl_crystal_density_method 'not measured'
_exptl_crystal_description prism
_exptl_crystal_F_000 936
_exptl_crystal_size_max 0.086
_exptl_crystal_size_mid 0.065
_exptl_crystal_size_min 0.054
_refine_diff_density_max 0.661
_refine_diff_density_min -0.464
_refine_ls_extinction_method none
_refine_ls_goodness_of_fit_ref 1.151
_refine_ls_hydrogen_treatment mixed
_refine_ls_matrix_type full
_refine_ls_number_parameters 418
_refine_ls_number_reflns 4945
_refine_ls_number_restraints 950
_refine_ls_restrained_S_all 1.070
_refine_ls_R_factor_all 0.1219
_refine_ls_R_factor_gt 0.0732
_refine_ls_shift/su_max 0.001
_refine_ls_shift/su_mean 0.000
_refine_ls_structure_factor_coef Fsqd
_refine_ls_weighting_details 'w=1/[\s^2^(Fo^2^)+(0.0092P)^2^+6.8638P] where P=(Fo^2^+2Fc^2^)/3'
_refine_ls_weighting_scheme calc
_refine_ls_wR_factor_gt 0.1253
_refine_ls_wR_factor_ref 0.1436
_reflns_number_gt 3348
_reflns_number_total 4945
_reflns_threshold_expression 'I > 2\s(I)'
_cod_data_source_file jq2026sup1.cif
_cod_data_source_block I
_cod_original_sg_symbol_H-M 'P 21/n'
_cod_database_code 2312107
_shelx_space_group_comment
;
The symmetry employed for this shelxl refinement is uniquely defined
by the following loop, which should always be used as a source of
symmetry information in preference to the above space-group names.
They are only intended as comments.
;
_shelx_estimated_absorpt_t_min 0.941
_shelx_estimated_absorpt_t_max 0.962

loop_
_space_group_symop_operation_xyz
'x, y, z'
'-x+1/2, y+1/2, -z+1/2'
'-x, -y, -z'
'x-1/2, -y-1/2, z-1/2'

loop_
_atom_site_type_symbol
_atom_site_label
_atom_site_fract_x
_atom_site_fract_y
_atom_site_fract_z
_atom_site_U_iso_or_equiv
_atom_site_adp_type
_atom_site_calc_flag
_atom_site_occupancy
_atom_site_disorder_assembly
_atom_site_disorder_group
Fe Fe1 0.56011(4) 1.17446(9) 0.36865(3) 0.02460(17) Uani d 1 . .
O O1 0.15960(18) 1.0828(4) 0.21878(14) 0.0262(7) Uani d 1 . .
O O2 0.32476(19) 0.7788(4) 0.39389(14) 0.0234(6) Uani d 1 . .
H H1O2 0.327(3) 0.705(7) 0.364(2) 0.025(13) Uiso d 1 . .
N N1 0.2200(2) 0.9892(5) 0.32817(15) 0.0209(7) Uani d 1 . .
C C1 0.3081(3) 0.9674(6) 0.37048(19) 0.0211(8) Uani d 1 . .
C C2 0.3651(3) 1.0215(5) 0.31929(19) 0.0215(8) Uani d 1 . .
C C3 0.3144(3) 1.0722(5) 0.2606(2) 0.0221(9) Uani d 1 . .
H H3A 0.334929 1.115373 0.221737 0.027 Uiso calc 1 . .
C C4 0.2233(3) 1.0520(5) 0.2643(2) 0.0222(8) Uani d 1 . .
C C5 0.3187(3) 1.0948(6) 0.4330(2) 0.0249(9) Uani d 1 . .
H H5A 0.380511 1.095715 0.455599 0.030 Uiso calc 1 . .
H H5B 0.285216 1.039071 0.465217 0.030 Uiso calc 1 . .
C C6 0.2889(3) 1.2999(6) 0.4179(2) 0.0356(11) Uani d 1 . .
H H6A 0.308703 1.378829 0.458206 0.053 Uiso calc 1 . .
H H6B 0.225458 1.303725 0.405795 0.053 Uiso calc 1 . .
H H6C 0.313400 1.348858 0.379969 0.053 Uiso calc 1 . .
C C7 0.1414(9) 0.960(4) 0.3517(13) 0.0260(17) Uani d 0.589(16) A 1
C C8 0.0759(10) 1.095(3) 0.3342(10) 0.030(2) Uani d 0.589(16) A 1
H H8A 0.085728 1.206923 0.310245 0.036 Uiso calc 0.589(16) A 1
C C9 -0.0036(9) 1.0638(19) 0.3521(8) 0.036(2) Uani d 0.589(16) A 1
H H9A -0.048051 1.156377 0.339971 0.043 Uiso calc 0.589(16) A 1
C C10 -0.0208(7) 0.9016(19) 0.3873(8) 0.0370(19) Uani d 0.589(16) A 1
C C11 0.0469(9) 0.776(2) 0.4080(11) 0.035(2) Uani d 0.589(16) A 1
H H11A 0.038755 0.669994 0.435654 0.042 Uiso calc 0.589(16) A 1
C C12 0.1271(9) 0.801(4) 0.3891(14) 0.0320(18) Uani d 0.589(16) A 1
H H12A 0.171823 0.709245 0.401815 0.038 Uiso calc 0.589(16) A 1
C C13 -0.1109(7) 0.8565(17) 0.4023(6) 0.046(2) Uani d 0.589(16) A 1
C C14 -0.1043(8) 0.753(2) 0.4702(6) 0.067(3) Uani d 0.589(16) A 1
H H14A -0.162596 0.725677 0.478082 0.101 Uiso calc 0.589(16) A 1
H H14B -0.073419 0.833891 0.506880 0.101 Uiso calc 0.589(16) A 1
H H14C -0.072478 0.633291 0.469072 0.101 Uiso calc 0.589(16) A 1
C C15 -0.1633(8) 1.0388(17) 0.4038(8) 0.060(3) Uani d 0.589(16) A 1
H H15A -0.173123 1.099364 0.359002 0.090 Uiso calc 0.589(16) A 1
H H15B -0.131301 1.126349 0.437742 0.090 Uiso calc 0.589(16) A 1
H H15C -0.219260 1.007828 0.415800 0.090 Uiso calc 0.589(16) A 1
C C16 -0.1578(13) 0.726(3) 0.3446(8) 0.059(4) Uani d 0.589(16) A 1
H H16A -0.155996 0.785115 0.300598 0.089 Uiso calc 0.589(16) A 1
H H16B -0.218311 0.709334 0.349065 0.089 Uiso calc 0.589(16) A 1
H H16C -0.128916 0.602035 0.347502 0.089 Uiso calc 0.589(16) A 1
C C7A 0.1408(13) 0.953(5) 0.3512(18) 0.027(2) Uani d 0.411(16) A 2
C C8A 0.0670(15) 1.065(4) 0.3316(14) 0.031(2) Uani d 0.411(16) A 2
H H8B 0.070014 1.175646 0.305131 0.037 Uiso calc 0.411(16) A 2
C C9A -0.0109(13) 1.017(3) 0.3500(11) 0.035(2) Uani d 0.411(16) A 2
H H9B -0.060483 1.094123 0.335113 0.042 Uiso calc 0.411(16) A 2
C C10A -0.0176(11) 0.857(3) 0.3901(12) 0.037(2) Uani d 0.411(16) A 2
C C11A 0.0559(12) 0.745(4) 0.4084(16) 0.034(2) Uani d 0.411(16) A 2
H H11B 0.051858 0.629669 0.432550 0.041 Uiso calc 0.411(16) A 2
C C12A 0.1357(13) 0.795(5) 0.393(2) 0.030(2) Uani d 0.411(16) A 2
H H12B 0.186103 0.722100 0.409741 0.036 Uiso calc 0.411(16) A 2
C C13A -0.1078(10) 0.806(2) 0.4038(8) 0.047(2) Uani d 0.411(16) A 2
C C14A -0.1049(11) 0.639(3) 0.4527(9) 0.064(4) Uani d 0.411(16) A 2
H H14D -0.089734 0.521865 0.430827 0.096 Uiso calc 0.411(16) A 2
H H14E -0.161791 0.622925 0.465023 0.096 Uiso calc 0.411(16) A 2
H H14F -0.061165 0.663229 0.493786 0.096 Uiso calc 0.411(16) A 2
C C15A -0.1447(12) 0.976(3) 0.4372(10) 0.060(4) Uani d 0.411(16) A 2
H H15D -0.111442 0.993369 0.483436 0.090 Uiso calc 0.411(16) A 2
H H15E -0.205564 0.951393 0.438885 0.090 Uiso calc 0.411(16) A 2
H H15F -0.140515 1.091388 0.410557 0.090 Uiso calc 0.411(16) A 2
C C16A -0.1690(18) 0.764(4) 0.3356(10) 0.054(4) Uani d 0.411(16) A 2
H H16D -0.149443 0.649419 0.315222 0.082 Uiso calc 0.411(16) A 2
H H16E -0.168575 0.872598 0.304820 0.082 Uiso calc 0.411(16) A 2
H H16F -0.228044 0.744424 0.343292 0.082 Uiso calc 0.411(16) A 2
C C17 0.4581(3) 0.9933(5) 0.3329(2) 0.0223(8) Uani d 1 . .
C C18 0.5120(3) 0.9167(6) 0.3926(2) 0.0260(9) Uani d 1 . .
H H18A 0.493651 0.885965 0.433676 0.031 Uiso calc 1 . .
C C19 0.5973(3) 0.8941(6) 0.3805(2) 0.0296(10) Uani d 1 . .
H H19A 0.645737 0.845755 0.411777 0.035 Uiso calc 1 . .
C C20 0.5972(3) 0.9570(6) 0.3133(2) 0.0285(10) Uani d 1 . .
H H20A 0.645796 0.957145 0.291622 0.034 Uiso calc 1 . .
C C21 0.5132(3) 1.0190(6) 0.2841(2) 0.0278(9) Uani d 1 . .
H H21A 0.495721 1.069417 0.239598 0.033 Uiso calc 1 . .
C C22 0.6534(9) 1.379(2) 0.3699(7) 0.032(3) Uani d 0.589(16) A 1
H H22A 0.703759 1.368664 0.350567 0.038 Uiso calc 0.589(16) A 1
C C23 0.5716(9) 1.446(2) 0.3365(6) 0.032(3) Uani d 0.589(16) A 1
H H23A 0.557045 1.488513 0.290781 0.038 Uiso calc 0.589(16) A 1
C C24 0.5144(8) 1.439(2) 0.3840(7) 0.030(3) Uani d 0.589(16) A 1
H H24A 0.455170 1.476006 0.375409 0.036 Uiso calc 0.589(16) A 1
C C25 0.5618(10) 1.366(3) 0.4457(7) 0.033(3) Uani d 0.589(16) A 1
H H25A 0.540087 1.346345 0.486172 0.039 Uiso calc 0.589(16) A 1
C C26 0.6475(9) 1.329(3) 0.4369(7) 0.030(3) Uani d 0.589(16) A 1
H H26A 0.693122 1.278396 0.470414 0.036 Uiso calc 0.589(16) A 1
C C22A 0.6328(12) 1.405(3) 0.3552(10) 0.032(4) Uani d 0.411(16) A 2
H H22B 0.670190 1.410304 0.323393 0.038 Uiso calc 0.411(16) A 2
C C23A 0.5445(12) 1.458(3) 0.3431(9) 0.028(4) Uani d 0.411(16) A 2
H H23B 0.512555 1.507323 0.301608 0.034 Uiso calc 0.411(16) A 2
C C24A 0.5115(12) 1.425(3) 0.4027(10) 0.028(4) Uani d 0.411(16) A 2
H H24B 0.453618 1.446702 0.408183 0.034 Uiso calc 0.411(16) A 2
C C25A 0.5806(15) 1.354(4) 0.4528(10) 0.030(4) Uani d 0.411(16) A 2
H H25B 0.577286 1.320987 0.498091 0.036 Uiso calc 0.411(16) A 2
C C26A 0.6554(13) 1.342(4) 0.4233(11) 0.034(5) Uani d 0.411(16) A 2
H H26B 0.711089 1.299459 0.445504 0.041 Uiso calc 0.411(16) A 2

loop_
_atom_site_aniso_label
_atom_site_aniso_U_11
_atom_site_aniso_U_22
_atom_site_aniso_U_33
_atom_site_aniso_U_12
_atom_site_aniso_U_13
_atom_site_aniso_U_23
Fe1 0.0254(3) 0.0215(3) 0.0259(3) -0.0029(3) 0.0025(2) -0.0012(3)
O1 0.0284(16) 0.0264(16) 0.0220(14) 0.0004(13) 0.0004(12) 0.0042(12)
O2 0.0298(16) 0.0207(15) 0.0187(14) 0.0008(12) 0.0021(12) 0.0002(12)
N1 0.0201(17) 0.0241(18) 0.0181(16) -0.0013(14) 0.0024(13) 0.0002(14)
C1 0.022(2) 0.022(2) 0.0202(19) -0.0008(16) 0.0061(16) 0.0003(17)
C2 0.027(2) 0.0162(19) 0.023(2) -0.0048(16) 0.0068(17) -0.0007(16)
C3 0.029(2) 0.018(2) 0.0205(19) -0.0003(17) 0.0079(17) 0.0041(16)
C4 0.027(2) 0.0181(19) 0.023(2) -0.0002(16) 0.0066(17) 0.0001(17)
C5 0.028(2) 0.026(2) 0.021(2) -0.0026(18) 0.0048(17) -0.0021(17)
C6 0.043(3) 0.028(2) 0.037(3) -0.004(2) 0.010(2) -0.008(2)
C7 0.024(3) 0.034(4) 0.020(3) -0.003(3) 0.006(3) -0.007(3)
C8 0.023(4) 0.042(5) 0.024(3) 0.001(3) 0.002(3) -0.006(4)
C9 0.027(3) 0.048(5) 0.033(3) 0.002(3) 0.006(3) -0.008(4)
C10 0.028(3) 0.055(5) 0.031(3) -0.004(3) 0.011(3) -0.010(4)
C11 0.033(3) 0.049(5) 0.026(3) -0.006(3) 0.013(3) 0.001(4)
C12 0.032(3) 0.039(3) 0.027(4) -0.004(3) 0.008(3) -0.003(3)
C13 0.032(3) 0.068(5) 0.043(3) -0.010(3) 0.017(3) -0.014(4)
C14 0.058(6) 0.094(8) 0.057(5) -0.012(6) 0.032(5) 0.002(5)
C15 0.033(5) 0.075(6) 0.078(7) -0.011(4) 0.026(6) -0.019(6)
C16 0.040(7) 0.083(8) 0.060(6) -0.024(6) 0.021(5) -0.023(6)
C7A 0.025(4) 0.037(4) 0.020(4) -0.003(3) 0.005(3) -0.007(4)
C8A 0.027(4) 0.042(5) 0.025(4) 0.000(4) 0.004(4) -0.006(4)
C9A 0.026(4) 0.048(6) 0.031(4) 0.001(4) 0.004(3) -0.009(4)
C10A 0.029(3) 0.053(5) 0.030(3) -0.006(3) 0.011(3) -0.008(4)
C11A 0.031(4) 0.046(5) 0.028(4) -0.006(4) 0.011(4) -0.005(4)
C12A 0.029(4) 0.041(4) 0.022(4) -0.005(4) 0.008(4) -0.003(3)
C13A 0.032(4) 0.070(5) 0.044(4) -0.010(4) 0.017(3) -0.009(4)
C14A 0.043(7) 0.089(9) 0.066(8) -0.019(7) 0.023(6) 0.010(7)
C15A 0.040(7) 0.083(8) 0.063(8) -0.014(6) 0.026(6) -0.027(7)
C16A 0.040(7) 0.069(9) 0.054(7) -0.006(7) 0.010(6) -0.019(7)
C17 0.025(2) 0.0170(19) 0.024(2) -0.0027(16) 0.0038(17) -0.0063(17)
C18 0.028(2) 0.022(2) 0.029(2) -0.0047(18) 0.0077(18) -0.0020(18)
C19 0.031(2) 0.020(2) 0.036(2) -0.0020(18) 0.003(2) -0.0037(19)
C20 0.025(2) 0.031(2) 0.030(2) -0.0003(18) 0.0077(18) -0.008(2)
C21 0.030(2) 0.029(2) 0.023(2) -0.0045(19) 0.0033(18) -0.0045(19)
C22 0.030(5) 0.030(6) 0.033(6) -0.006(4) 0.000(4) -0.001(4)
C23 0.040(7) 0.021(5) 0.032(4) -0.008(5) 0.001(4) 0.002(4)
C24 0.032(5) 0.022(6) 0.032(6) -0.005(4) -0.002(4) -0.002(5)
C25 0.031(6) 0.033(7) 0.033(5) -0.006(5) 0.001(4) -0.010(5)
C26 0.033(5) 0.023(5) 0.031(5) -0.008(4) -0.004(4) 0.002(5)
C22A 0.027(8) 0.032(8) 0.037(8) -0.012(6) 0.004(6) -0.004(6)
C23A 0.033(8) 0.014(6) 0.038(7) -0.004(6) 0.005(5) 0.007(5)
C24A 0.033(6) 0.016(7) 0.035(8) -0.007(5) 0.005(6) 0.006(6)
C25A 0.038(9) 0.022(7) 0.027(6) 0.004(7) -0.003(5) 0.000(6)
C26A 0.030(6) 0.035(10) 0.034(8) -0.004(6) -0.002(5) -0.013(7)

loop_
_atom_type_symbol
_atom_type_description
_atom_type_scat_dispersion_real
_atom_type_scat_dispersion_imag
_atom_type_scat_source
C C 0.0033 0.0016 'International Tables Vol C Tables 4.2.6.8 and 6.1.1.4'
H H 0.0000 0.0000 'International Tables Vol C Tables 4.2.6.8 and 6.1.1.4'
N N 0.0061 0.0033 'International Tables Vol C Tables 4.2.6.8 and 6.1.1.4'
O O 0.0106 0.0060 'International Tables Vol C Tables 4.2.6.8 and 6.1.1.4'
Fe Fe 0.3463 0.8444 'International Tables Vol C Tables 4.2.6.8 and 6.1.1.4'

loop_
_geom_angle_atom_site_label_1
_geom_angle_atom_site_label_2
_geom_angle_atom_site_label_3
_geom_angle_site_symmetry_1
_geom_angle_site_symmetry_3
_geom_angle
_geom_angle_publ_flag
C22A Fe1 C21 . . 116.1(6) ?
C23 Fe1 C21 . . 106.2(4) ?
C23 Fe1 C24 . . 41.3(4) ?
C21 Fe1 C24 . . 122.3(4) ?
C22A Fe1 C20 . . 107.2(5) ?
C23 Fe1 C20 . . 118.4(4) ?
C21 Fe1 C20 . . 40.40(17) ?
C24 Fe1 C20 . . 155.8(4) ?
C23 Fe1 C22 . . 40.5(3) ?
C21 Fe1 C22 . . 121.9(4) ?
C24 Fe1 C22 . . 68.5(4) ?
C20 Fe1 C22 . . 104.5(4) ?
C23 Fe1 C25 . . 68.6(5) ?
C21 Fe1 C25 . . 159.0(4) ?
C24 Fe1 C25 . . 40.4(4) ?
C20 Fe1 C25 . . 160.3(4) ?
C22 Fe1 C25 . . 68.1(5) ?
C22A Fe1 C26A . . 40.6(5) ?
C21 Fe1 C26A . . 149.9(6) ?
C20 Fe1 C26A . . 117.7(7) ?
C23 Fe1 C26 . . 68.1(5) ?
C21 Fe1 C26 . . 158.2(4) ?
C24 Fe1 C26 . . 68.2(5) ?
C20 Fe1 C26 . . 122.2(5) ?
C22 Fe1 C26 . . 40.3(3) ?
C25 Fe1 C26 . . 40.5(4) ?
C22A Fe1 C19 . . 128.6(6) ?
C23 Fe1 C19 . . 153.5(4) ?
C21 Fe1 C19 . . 68.37(18) ?
C24 Fe1 C19 . . 163.2(4) ?
C20 Fe1 C19 . . 40.62(17) ?
C22 Fe1 C19 . . 118.8(4) ?
C25 Fe1 C19 . . 125.5(5) ?
C26A Fe1 C19 . . 109.0(7) ?
C26 Fe1 C19 . . 106.8(5) ?
C22A Fe1 C18 . . 167.5(6) ?
C23 Fe1 C18 . . 163.8(4) ?
C21 Fe1 C18 . . 68.44(17) ?
C24 Fe1 C18 . . 127.6(4) ?
C20 Fe1 C18 . . 68.05(18) ?
C22 Fe1 C18 . . 155.4(4) ?
C25 Fe1 C18 . . 110.7(5) ?
C26A Fe1 C18 . . 130.2(6) ?
C26 Fe1 C18 . . 122.5(4) ?
C19 Fe1 C18 . . 40.39(17) ?
C22A Fe1 C23A . . 40.4(4) ?
C21 Fe1 C23A . . 107.7(5) ?
C20 Fe1 C23A . . 128.3(6) ?
C26A Fe1 C23A . . 67.5(7) ?
C19 Fe1 C23A . . 166.7(6) ?
C18 Fe1 C23A . . 151.5(5) ?
C1 O2 H1O2 . . 113(3) ?
C4 N1 C7 . . 123.5(10) ?
C4 N1 C7A . . 123.6(14) ?
C4 N1 C1 . . 111.6(3) ?
C7 N1 C1 . . 124.8(10) ?
C7A N1 C1 . . 124.7(14) ?
O2 C1 N1 . . 112.2(3) ?
O2 C1 C5 . . 107.0(3) ?
N1 C1 C5 . . 110.5(3) ?
O2 C1 C2 . . 111.1(3) ?
N1 C1 C2 . . 101.1(3) ?
C5 C1 C2 . . 115.0(3) ?
C3 C2 C17 . . 127.6(4) ?
C3 C2 C1 . . 109.3(4) ?
C17 C2 C1 . . 122.6(3) ?
C2 C3 C4 . . 110.7(4) ?
C2 C3 H3A . . 124.6 ?
C4 C3 H3A . . 124.6 ?
O1 C4 N1 . . 125.2(4) ?
O1 C4 C3 . . 127.5(4) ?
N1 C4 C3 . . 107.3(3) ?
C1 C5 C6 . . 114.2(3) ?
C1 C5 H5A . . 108.7 ?
C6 C5 H5A . . 108.7 ?
C1 C5 H5B . . 108.7 ?
C6 C5 H5B . . 108.7 ?
H5A C5 H5B . . 107.6 ?
C5 C6 H6A . . 109.5 ?
C5 C6 H6B . . 109.5 ?
H6A C6 H6B . . 109.5 ?
C5 C6 H6C . . 109.5 ?
H6A C6 H6C . . 109.5 ?
H6B C6 H6C . . 109.5 ?
C12 C7 C8 . . 119.6(9) ?
C12 C7 N1 . . 122.5(14) ?
C8 C7 N1 . . 117.9(14) ?
C9 C8 C7 . . 119.3(9) ?
C9 C8 H8A . . 120.3 ?
C7 C8 H8A . . 120.3 ?
C8 C9 C10 . . 122.3(9) ?
C8 C9 H9A . . 118.9 ?
C10 C9 H9A . . 118.9 ?
C11 C10 C9 . . 117.4(8) ?
C11 C10 C13 . . 119.7(9) ?
C9 C10 C13 . . 122.9(8) ?
C10 C11 C12 . . 121.4(10) ?
C10 C11 H11A . . 119.3 ?
C12 C11 H11A . . 119.3 ?
C7 C12 C11 . . 119.9(10) ?
C7 C12 H12A . . 120.1 ?
C11 C12 H12A . . 120.1 ?
C15 C13 C14 . . 108.8(9) ?
C15 C13 C10 . . 110.7(8) ?
C14 C13 C10 . . 111.4(8) ?
C15 C13 C16 . . 109.3(10) ?
C14 C13 C16 . . 109.1(10) ?
C10 C13 C16 . . 107.4(9) ?
C13 C14 H14A . . 109.5 ?
C13 C14 H14B . . 109.5 ?
H14A C14 H14B . . 109.5 ?
C13 C14 H14C . . 109.5 ?
H14A C14 H14C . . 109.5 ?
H14B C14 H14C . . 109.5 ?
C13 C15 H15A . . 109.5 ?
C13 C15 H15B . . 109.5 ?
H15A C15 H15B . . 109.5 ?
C13 C15 H15C . . 109.5 ?
H15A C15 H15C . . 109.5 ?
H15B C15 H15C . . 109.5 ?
C13 C16 H16A . . 109.5 ?
C13 C16 H16B . . 109.5 ?
H16A C16 H16B . . 109.5 ?
C13 C16 H16C . . 109.5 ?
H16A C16 H16C . . 109.5 ?
H16B C16 H16C . . 109.5 ?
C8A C7A C12A . . 118.2(12) ?
C8A C7A N1 . . 123(2) ?
C12A C7A N1 . . 119(2) ?
C9A C8A C7A . . 121.3(13) ?
C9A C8A H8B . . 119.4 ?
C7A C8A H8B . . 119.4 ?
C8A C9A C10A . . 121.2(12) ?
C8A C9A H9B . . 119.4 ?
C10A C9A H9B . . 119.4 ?
C11A C10A C9A . . 117.1(11) ?
C11A C10A C13A . . 124.7(11) ?
C9A C10A C13A . . 117.8(11) ?
C10A C11A C12A . . 122.3(13) ?
C10A C11A H11B . . 118.8 ?
C12A C11A H11B . . 118.8 ?
C7A C12A C11A . . 119.6(13) ?
C7A C12A H12B . . 120.2 ?
C11A C12A H12B . . 120.2 ?
C14A C13A C15A . . 106.5(12) ?
C14A C13A C10A . . 112.4(11) ?
C15A C13A C10A . . 109.7(11) ?
C14A C13A C16A . . 111.2(13) ?
C15A C13A C16A . . 108.1(13) ?
C10A C13A C16A . . 108.9(14) ?
C13A C14A H14D . . 109.5 ?
C13A C14A H14E . . 109.5 ?
H14D C14A H14E . . 109.5 ?
C13A C14A H14F . . 109.5 ?
H14D C14A H14F . . 109.5 ?
H14E C14A H14F . . 109.5 ?
C13A C15A H15D . . 109.5 ?
C13A C15A H15E . . 109.5 ?
H15D C15A H15E . . 109.5 ?
C13A C15A H15F . . 109.5 ?
H15D C15A H15F . . 109.5 ?
H15E C15A H15F . . 109.5 ?
C13A C16A H16D . . 109.5 ?
C13A C16A H16E . . 109.5 ?
H16D C16A H16E . . 109.5 ?
C13A C16A H16F . . 109.5 ?
H16D C16A H16F . . 109.5 ?
H16E C16A H16F . . 109.5 ?
C18 C17 C21 . . 106.2(4) ?
C18 C17 C2 . . 128.5(4) ?
C21 C17 C2 . . 125.0(4) ?
C18 C17 Fe1 . . 69.3(2) ?
C21 C17 Fe1 . . 68.2(2) ?
C2 C17 Fe1 . . 132.0(3) ?
C19 C18 C17 . . 109.0(4) ?
C19 C18 Fe1 . . 69.8(2) ?
C17 C18 Fe1 . . 70.0(2) ?
C19 C18 H18A . . 125.5 ?
C17 C18 H18A . . 125.5 ?
Fe1 C18 H18A . . 126.3 ?
C18 C19 C20 . . 107.6(4) ?
C18 C19 Fe1 . . 69.8(2) ?
C20 C19 Fe1 . . 69.2(2) ?
C18 C19 H19A . . 126.2 ?
C20 C19 H19A . . 126.2 ?
Fe1 C19 H19A . . 126.4 ?
C21 C20 C19 . . 108.6(4) ?
C21 C20 Fe1 . . 69.5(2) ?
C19 C20 Fe1 . . 70.2(2) ?
C21 C20 H20A . . 125.7 ?
C19 C20 H20A . . 125.7 ?
Fe1 C20 H20A . . 126.2 ?
C20 C21 C17 . . 108.6(4) ?
C20 C21 Fe1 . . 70.1(2) ?
C17 C21 Fe1 . . 70.6(2) ?
C20 C21 H21A . . 125.7 ?
C17 C21 H21A . . 125.7 ?
Fe1 C21 H21A . . 125.2 ?
C26 C22 C23 . . 108.2(9) ?
C26 C22 Fe1 . . 70.0(9) ?
C23 C22 Fe1 . . 69.1(7) ?
C26 C22 H22A . . 125.9 ?
C23 C22 H22A . . 125.9 ?
Fe1 C22 H22A . . 126.6 ?
C22 C23 C24 . . 107.7(8) ?
C22 C23 Fe1 . . 70.4(7) ?
C24 C23 Fe1 . . 69.5(6) ?
C22 C23 H23A . . 126.1 ?
C24 C23 H23A . . 126.1 ?
Fe1 C23 H23A . . 125.6 ?
C25 C24 C23 . . 107.7(9) ?
C25 C24 Fe1 . . 70.3(10) ?
C23 C24 Fe1 . . 69.2(7) ?
C25 C24 H24A . . 126.1 ?
C23 C24 H24A . . 126.1 ?
Fe1 C24 H24A . . 125.9 ?
C24 C25 C26 . . 108.1(9) ?
C24 C25 Fe1 . . 69.3(9) ?
C26 C25 Fe1 . . 69.9(10) ?
C24 C25 H25A . . 126.0 ?
C26 C25 H25A . . 126.0 ?
Fe1 C25 H25A . . 126.5 ?
C22 C26 C25 . . 108.3(9) ?
C22 C26 Fe1 . . 69.7(9) ?
C25 C26 Fe1 . . 69.6(10) ?
C22 C26 H26A . . 125.9 ?
C25 C26 H26A . . 125.9 ?
Fe1 C26 H26A . . 126.3 ?
C23A C22A C26A . . 107.6(11) ?
C23A C22A Fe1 . . 70.9(10) ?
C26A C22A Fe1 . . 70.5(14) ?
C23A C22A H22B . . 126.2 ?
C26A C22A H22B . . 126.2 ?
Fe1 C22A H22B . . 124.1 ?
C22A C23A C24A . . 108.8(11) ?
C22A C23A Fe1 . . 68.7(10) ?
C24A C23A Fe1 . . 71.2(10) ?
C22A C23A H23B . . 125.6 ?
C24A C23A H23B . . 125.6 ?
Fe1 C23A H23B . . 126.1 ?
C23A C24A C25A . . 107.5(11) ?
C23A C24A Fe1 . . 68.9(10) ?
C25A C24A Fe1 . . 70.0(14) ?
C23A C24A H24B . . 126.3 ?
C25A C24A H24B . . 126.3 ?
Fe1 C24A H24B . . 126.4 ?
C24A C25A C26A . . 107.9(11) ?
C24A C25A Fe1 . . 70.2(13) ?
C26A C25A Fe1 . . 68.6(15) ?
C24A C25A H25B . . 126.0 ?
C26A C25A H25B . . 126.0 ?
Fe1 C25A H25B . . 126.7 ?
C22A C26A C25A . . 108.1(11) ?
C22A C26A Fe1 . . 68.9(13) ?
C25A C26A Fe1 . . 71.2(15) ?
C22A C26A H26B . . 125.9 ?
C25A C26A H26B . . 125.9 ?
Fe1 C26A H26B . . 125.5 ?

loop_
_geom_bond_atom_site_label_1
_geom_bond_atom_site_label_2
_geom_bond_site_symmetry_2
_geom_bond_distance
_geom_bond_publ_flag
Fe1 C22A . 2.03(2) ?
Fe1 C23 . 2.030(14) ?
Fe1 C21 . 2.031(4) ?
Fe1 C24 . 2.034(14) ?
Fe1 C20 . 2.039(4) ?
Fe1 C22 . 2.047(15) ?
Fe1 C25 . 2.05(2) ?
Fe1 C26A . 2.05(3) ?
Fe1 C26 . 2.050(19) ?
Fe1 C19 . 2.052(4) ?
Fe1 C18 . 2.053(4) ?
Fe1 C23A . 2.056(19) ?
O1 C4 . 1.236(5) ?
O2 C1 . 1.411(5) ?
O2 H1O2 . 0.80(4) ?
N1 C4 . 1.366(5) ?
N1 C7 . 1.422(9) ?
N1 C7A . 1.433(12) ?
N1 C1 . 1.485(5) ?
C1 C5 . 1.523(5) ?
C1 C2 . 1.537(5) ?
C2 C3 . 1.336(5) ?
C2 C17 . 1.447(5) ?
C3 C4 . 1.455(6) ?
C3 H3A . 0.9500 ?
C5 C6 . 1.525(6) ?
C5 H5A . 0.9900 ?
C5 H5B . 0.9900 ?
C6 H6A . 0.9800 ?
C6 H6B . 0.9800 ?
C6 H6C . 0.9800 ?
C7 C12 . 1.389(10) ?
C7 C8 . 1.390(10) ?
C8 C9 . 1.385(10) ?
C8 H8A . 0.9500 ?
C9 C10 . 1.393(10) ?
C9 H9A . 0.9500 ?
C10 C11 . 1.384(9) ?
C10 C13 . 1.539(10) ?
C11 C12 . 1.397(10) ?
C11 H11A . 0.9500 ?
C12 H12A . 0.9500 ?
C13 C15 . 1.525(10) ?
C13 C14 . 1.530(11) ?
C13 C16 . 1.544(11) ?
C14 H14A . 0.9800 ?
C14 H14B . 0.9800 ?
C14 H14C . 0.9800 ?
C15 H15A . 0.9800 ?
C15 H15B . 0.9800 ?
C15 H15C . 0.9800 ?
C16 H16A . 0.9800 ?
C16 H16B . 0.9800 ?
C16 H16C . 0.9800 ?
C7A C8A . 1.392(12) ?
C7A C12A . 1.395(12) ?
C8A C9A . 1.388(12) ?
C8A H8B . 0.9500 ?
C9A C10A . 1.396(12) ?
C9A H9B . 0.9500 ?
C10A C11A . 1.387(11) ?
C10A C13A . 1.539(12) ?
C11A C12A . 1.399(12) ?
C11A H11B . 0.9500 ?
C12A H12B . 0.9500 ?
C13A C14A . 1.525(12) ?
C13A C15A . 1.536(13) ?
C13A C16A . 1.541(13) ?
C14A H14D . 0.9800 ?
C14A H14E . 0.9800 ?
C14A H14F . 0.9800 ?
C15A H15D . 0.9800 ?
C15A H15E . 0.9800 ?
C15A H15F . 0.9800 ?
C16A H16D . 0.9800 ?
C16A H16E . 0.9800 ?
C16A H16F . 0.9800 ?
C17 C18 . 1.431(6) ?
C17 C21 . 1.441(6) ?
C18 C19 . 1.417(6) ?
C18 H18A . 0.9500 ?
C19 C20 . 1.420(6) ?
C19 H19A . 0.9500 ?
C20 C21 . 1.405(6) ?
C20 H20A . 0.9500 ?
C21 H21A . 0.9500 ?
C22 C26 . 1.411(10) ?
C22 C23 . 1.411(10) ?
C22 H22A . 0.9500 ?
C23 C24 . 1.433(10) ?
C23 H23A . 0.9500 ?
C24 C25 . 1.411(10) ?
C24 H24A . 0.9500 ?
C25 C26 . 1.418(10) ?
C25 H25A . 0.9500 ?
C26 H26A . 0.9500 ?
C22A C23A . 1.411(12) ?
C22A C26A . 1.414(12) ?
C22A H22B . 0.9500 ?
C23A C24A . 1.413(12) ?
C23A H23B . 0.9500 ?
C24A C25A . 1.419(12) ?
C24A H24B . 0.9500 ?
C25A C26A . 1.419(12) ?
C25A H25B . 0.9500 ?
C26A H26B . 0.9500 ?

loop_
_geom_hbond_atom_site_label_D
_geom_hbond_atom_site_label_H
_geom_hbond_atom_site_label_A
_geom_hbond_site_symmetry_A
_geom_hbond_distance_DH
_geom_hbond_distance_HA
_geom_hbond_distance_DA
_geom_hbond_angle_DHA
_geom_hbond_publ_flag
O2 H1O2 O1 2_545 0.80(4) 1.91(5) 2.699(4) 166(5) yes

_cod_database_fobs_code 2312107
